data_7240827
loop_
_publ_author_name
'Mihaly, Joseph J.'
'Phillips, Alexis T.'
'Stewart, David J.'
'Marsh, Zachary M.'
'McCleese, Christopher L.'
'Haley, Joy E.'
'Zeller, Matthias'
'Grusenmeyer, Tod A.'
'Gray, Thomas G.'

_publ_section_title
;
 Synthesis and photophysics of gold(i) alkynyls bearing a
 benzothiazole-2,7-fluorenyl moiety: a comparative study analyzing
 influence of ancillary ligand, bridging moiety, and number of metal
 centers on photophysical properties.
;
_journal_issue 21
_journal_name_full 'Physical chemistry chemical physics : PCCP'
_journal_page_first 11915
_journal_page_last 11927
_journal_paper_doi 10.1039/d0cp01539c
_journal_volume 22
_journal_year 2020
_chemical_formula_sum 'C44 H35 Au N P S'
_chemical_formula_weight 837.72
_space_group_crystal_system triclinic
_space_group_IT_number 2
_space_group_name_Hall '-P 1'
_space_group_name_H-M_alt 'P -1'
_atom_sites_solution_hydrogens geom
_atom_sites_solution_primary direct
_atom_sites_solution_secondary difmap
_audit_creation_method SHELXL-2018/3
_audit_update_record
;
2019-09-13 deposited with the CCDC.	2020-05-14 downloaded from the CCDC.
;
_cell_angle_alpha 114.3972(15)
_cell_angle_beta 90.4473(18)
_cell_angle_gamma 103.7777(16)
_cell_formula_units_Z 2
_cell_length_a 8.7524(4)
_cell_length_b 13.6920(6)
_cell_length_c 16.4993(8)
_cell_measurement_reflns_used 9797
_cell_measurement_temperature 150(2)
_cell_measurement_theta_max 30.5495
_cell_measurement_theta_min 3.0649
_cell_volume 1736.22(14)
_computing_cell_refinement 'SAINT V8.37A (Bruker, 2016)'
_computing_data_collection 'Apex3 v2016.9-0 (Bruker, 2016)'
_computing_data_reduction 'SAINT V8.37A (Bruker, 2016)'
_computing_structure_refinement
;  
SHELXL-2018/3 (Sheldrick, 2015, 2018), 
SHELXLE Rev900 (H\"ubschle et al., 2011)
;
_computing_structure_solution 'SHELXS-97 (Sheldrick, 2008)'
_diffrn_ambient_temperature 150(2)
_diffrn_measured_fraction_theta_full 0.997
_diffrn_measured_fraction_theta_max 0.983
_diffrn_measurement_device_type 'Bruker AXS D8 Quest CMOS diffractometer'
_diffrn_measurement_method 'omega and phi scans'
_diffrn_radiation_monochromator 'Triumph curved graphite crystal'
_diffrn_radiation_type MoK\a
_diffrn_radiation_wavelength 0.71073
_diffrn_reflns_av_R_equivalents 0.0401
_diffrn_reflns_av_unetI/netI 0.0504
_diffrn_reflns_Laue_measured_fraction_full 0.997
_diffrn_reflns_Laue_measured_fraction_max 0.983
_diffrn_reflns_limit_h_max 13
_diffrn_reflns_limit_h_min -13
_diffrn_reflns_limit_k_max 20
_diffrn_reflns_limit_k_min -20
_diffrn_reflns_limit_l_max 25
_diffrn_reflns_limit_l_min -25
_diffrn_reflns_number 51677
_diffrn_reflns_point_group_measured_fraction_full 0.997
_diffrn_reflns_point_group_measured_fraction_max 0.983
_diffrn_reflns_theta_full 25.242
_diffrn_reflns_theta_max 33.214
_diffrn_reflns_theta_min 3.296
_diffrn_source 'sealed tube X-ray source'
_exptl_absorpt_coefficient_mu 4.376
_exptl_absorpt_correction_T_max 0.7465
_exptl_absorpt_correction_T_min 0.6503
_exptl_absorpt_correction_type multi-scan
_exptl_absorpt_process_details
;
 SADABS 2016/2: Krause, L., Herbst-Irmer, R., Sheldrick G.M. & Stalke D.,
 J. Appl. Cryst. 48 (2015) 3-10
;
_exptl_crystal_colour colourless
_exptl_crystal_density_diffrn 1.602
_exptl_crystal_description block
_exptl_crystal_F_000 832
_exptl_crystal_size_max 0.240
_exptl_crystal_size_mid 0.170
_exptl_crystal_size_min 0.160
_refine_diff_density_max 2.400
_refine_diff_density_min -1.577
_refine_diff_density_rms 0.132
_refine_ls_extinction_method none
_refine_ls_goodness_of_fit_ref 1.015
_refine_ls_hydrogen_treatment constr
_refine_ls_matrix_type full
_refine_ls_number_parameters 435
_refine_ls_number_reflns 13091
_refine_ls_number_restraints 0
_refine_ls_restrained_S_all 1.015
_refine_ls_R_factor_all 0.0552
_refine_ls_R_factor_gt 0.0316
_refine_ls_shift/su_max 0.003
_refine_ls_shift/su_mean 0.000
_refine_ls_structure_factor_coef Fsqd
_refine_ls_weighting_details 'w=1/[\s^2^(Fo^2^)+(0.0192P)^2^+1.2299P] where P=(Fo^2^+2Fc^2^)/3'
_refine_ls_weighting_scheme calc
_refine_ls_wR_factor_gt 0.0520
_refine_ls_wR_factor_ref 0.0575
_reflns_Friedel_coverage 0.000
_reflns_number_gt 10286
_reflns_number_total 13091
_reflns_threshold_expression 'I > 2\s(I)'
_cod_data_source_file d0cp01539c2.cif
_cod_data_source_block jjm_1_141_0m
_cod_database_code 7240827
_shelx_shelxl_version_number 2018/3
_shelx_space_group_comment
;
The symmetry employed for this shelxl refinement is uniquely defined
by the following loop, which should always be used as a source of
symmetry information in preference to the above space-group names.
They are only intended as comments.
;
_shelx_estimated_absorpt_t_min 0.420
_shelx_estimated_absorpt_t_max 0.541

loop_
_space_group_symop_operation_xyz
'x, y, z'
'-x, -y, -z'

loop_
_atom_site_label
_atom_site_type_symbol
_atom_site_fract_x
_atom_site_fract_y
_atom_site_fract_z
_atom_site_U_iso_or_equiv
_atom_site_adp_type
_atom_site_occupancy
_atom_site_site_symmetry_order
_atom_site_calc_flag
_atom_site_refinement_flags_posn
_atom_site_refinement_flags_adp
_atom_site_refinement_flags_occupancy
_atom_site_disorder_assembly
_atom_site_disorder_group
C1 C 0.2689(3) 1.20498(19) 0.38156(15) 0.0233(4) Uani 1 1 d . . . . .
C2 C 0.1621(3) 1.1534(2) 0.30344(16) 0.0297(5) Uani 1 1 d . . . . .
H2 H 0.128993 1.074585 0.272676 0.036 Uiso 1 1 calc R U . . .
C3 C 0.1047(3) 1.2182(2) 0.27116(18) 0.0352(6) Uani 1 1 d . . . . .
H3 H 0.032068 1.183500 0.217982 0.042 Uiso 1 1 calc R U . . .
C4 C 0.1523(3) 1.3327(2) 0.31577(18) 0.0344(6) Uani 1 1 d . . . . .
H4 H 0.112246 1.376247 0.292957 0.041 Uiso 1 1 calc R U . . .
C5 C 0.2571(3) 1.3844(2) 0.39281(18) 0.0327(6) Uani 1 1 d . . . . .
H5 H 0.288950 1.463263 0.423402 0.039 Uiso 1 1 calc R U . . .
C6 C 0.3162(3) 1.3201(2) 0.42577(17) 0.0297(5) Uani 1 1 d . . . . .
H6 H 0.389352 1.355446 0.478770 0.036 Uiso 1 1 calc R U . . .
C7 C 0.2460(3) 1.12271(18) 0.51926(15) 0.0225(4) Uani 1 1 d . . . . .
C8 C 0.1289(3) 1.1771(2) 0.5477(2) 0.0369(6) Uani 1 1 d . . . . .
H8 H 0.099568 1.216661 0.517146 0.044 Uiso 1 1 calc R U . . .
C9 C 0.0539(3) 1.1743(2) 0.6208(2) 0.0420(7) Uani 1 1 d . . . . .
H9 H -0.026059 1.212334 0.640110 0.050 Uiso 1 1 calc R U . . .
C10 C 0.0936(3) 1.1175(2) 0.66519(18) 0.0355(6) Uani 1 1 d . . . . .
H10 H 0.041040 1.115471 0.714866 0.043 Uiso 1 1 calc R U . . .
C11 C 0.2097(4) 1.0633(3) 0.6378(2) 0.0467(7) Uani 1 1 d . . . . .
H11 H 0.239250 1.024907 0.669349 0.056 Uiso 1 1 calc R U . . .
C12 C 0.2842(3) 1.0642(3) 0.5641(2) 0.0422(7) Uani 1 1 d . . . . .
H12 H 0.361996 1.024278 0.544221 0.051 Uiso 1 1 calc R U . . .
C13 C 0.5508(3) 1.20372(18) 0.46735(16) 0.0239(5) Uani 1 1 d . . . . .
C14 C 0.6007(3) 1.2681(2) 0.55807(17) 0.0317(5) Uani 1 1 d . . . . .
H14 H 0.528894 1.267452 0.600858 0.038 Uiso 1 1 calc R U . . .
C15 C 0.7564(3) 1.3338(2) 0.5863(2) 0.0383(6) Uani 1 1 d . . . . .
H15 H 0.790598 1.377208 0.648451 0.046 Uiso 1 1 calc R U . . .
C16 C 0.8600(3) 1.3365(2) 0.5255(2) 0.0371(6) Uani 1 1 d . . . . .
H16 H 0.965046 1.383044 0.545219 0.045 Uiso 1 1 calc R U . . .
C17 C 0.8123(3) 1.2717(3) 0.4356(2) 0.0462(7) Uani 1 1 d . . . . .
H17 H 0.885224 1.272789 0.393446 0.055 Uiso 1 1 calc R U . . .
C18 C 0.6574(3) 1.2041(2) 0.40578(19) 0.0365(6) Uani 1 1 d . . . . .
H18 H 0.625389 1.158592 0.343637 0.044 Uiso 1 1 calc R U . . .
C19 C 0.3504(3) 0.78937(19) 0.25011(16) 0.0247(5) Uani 1 1 d . . . . .
C20 C 0.3691(3) 0.69729(19) 0.21986(16) 0.0234(4) Uani 1 1 d . . . . .
C21 C 0.3861(3) 0.58644(18) 0.19208(15) 0.0218(4) Uani 1 1 d . . . . .
C22 C 0.5347(3) 0.56788(18) 0.20211(15) 0.0212(4) Uani 1 1 d . . . . .
H22 H 0.627242 0.628452 0.224308 0.025 Uiso 1 1 calc R U . . .
C23 C 0.5452(2) 0.46120(17) 0.17952(15) 0.0196(4) Uani 1 1 d . . . . .
C24 C 0.4083(2) 0.37164(17) 0.14865(14) 0.0190(4) Uani 1 1 d . . . . .
C25 C 0.2613(3) 0.38869(18) 0.13679(16) 0.0227(4) Uani 1 1 d . . . . .
H25 H 0.169064 0.327851 0.114416 0.027 Uiso 1 1 calc R U . . .
C26 C 0.2510(3) 0.49527(19) 0.15795(16) 0.0243(5) Uani 1 1 d . . . . .
H26 H 0.150843 0.507349 0.149332 0.029 Uiso 1 1 calc R U . . .
C27 C 0.6922(2) 0.42064(17) 0.18188(16) 0.0216(4) Uani 1 1 d . . . . .
C28 C 0.7827(3) 0.47570(19) 0.27734(17) 0.0307(5) Uani 1 1 d . . . . .
H28A H 0.874418 0.444713 0.275984 0.037 Uiso 1 1 calc R U . . .
H28B H 0.824501 0.556400 0.294905 0.037 Uiso 1 1 calc R U . . .
C29 C 0.6841(4) 0.4599(2) 0.34792(19) 0.0437(7) Uani 1 1 d . . . . .
H29A H 0.598738 0.496710 0.354090 0.066 Uiso 1 1 calc R U . . .
H29B H 0.751256 0.492480 0.405378 0.066 Uiso 1 1 calc R U . . .
H29C H 0.638327 0.380298 0.330073 0.066 Uiso 1 1 calc R U . . .
C30 C 0.8052(3) 0.44199(19) 0.11608(18) 0.0288(5) Uani 1 1 d . . . . .
H30A H 0.857377 0.522692 0.140924 0.035 Uiso 1 1 calc R U . . .
H30B H 0.888905 0.403351 0.112481 0.035 Uiso 1 1 calc R U . . .
C31 C 0.7273(3) 0.4045(2) 0.02184(19) 0.0359(6) Uani 1 1 d . . . . .
H31A H 0.808750 0.414798 -0.016460 0.054 Uiso 1 1 calc R U . . .
H31B H 0.653423 0.448846 0.023429 0.054 Uiso 1 1 calc R U . . .
H31C H 0.669318 0.325768 -0.002296 0.054 Uiso 1 1 calc R U . . .
C32 C 0.4536(2) 0.27023(17) 0.13475(14) 0.0188(4) Uani 1 1 d . . . . .
C33 C 0.6190(2) 0.29681(17) 0.15250(15) 0.0197(4) Uani 1 1 d . . . . .
C34 C 0.6936(3) 0.21573(17) 0.14436(15) 0.0220(4) Uani 1 1 d . . . . .
H34 H 0.805909 0.233316 0.154309 0.026 Uiso 1 1 calc R U . . .
C35 C 0.6014(3) 0.10670(17) 0.12113(15) 0.0207(4) Uani 1 1 d . . . . .
C36 C 0.4367(3) 0.08206(18) 0.10573(16) 0.0241(5) Uani 1 1 d . . . . .
H36 H 0.374617 0.008635 0.091298 0.029 Uiso 1 1 calc R U . . .
C37 C 0.3618(3) 0.16307(18) 0.11113(15) 0.0228(4) Uani 1 1 d . . . . .
H37 H 0.249825 0.145154 0.098849 0.027 Uiso 1 1 calc R U . . .
C38 C 0.6784(3) 0.01959(17) 0.11307(15) 0.0220(4) Uani 1 1 d . . . . .
C39 C 0.8624(3) -0.07111(18) 0.09504(16) 0.0249(5) Uani 1 1 d . . . . .
C40 C 1.0098(3) -0.0931(2) 0.0808(2) 0.0366(6) Uani 1 1 d . . . . .
H40 H 1.095013 -0.041408 0.072708 0.044 Uiso 1 1 calc R U . . .
C41 C 1.0303(3) -0.1908(2) 0.0785(2) 0.0384(6) Uani 1 1 d . . . . .
H41 H 1.131395 -0.205219 0.070885 0.046 Uiso 1 1 calc R U . . .
C42 C 0.9046(3) -0.2689(2) 0.08738(19) 0.0366(6) Uani 1 1 d . . . . .
H42 H 0.921146 -0.336146 0.084970 0.044 Uiso 1 1 calc R U . . .
C43 C 0.7579(3) -0.2503(2) 0.09944(18) 0.0342(6) Uani 1 1 d . . . . .
H43 H 0.672082 -0.304357 0.104196 0.041 Uiso 1 1 calc R U . . .
C44 C 0.7373(3) -0.14984(19) 0.10462(16) 0.0260(5) Uani 1 1 d . . . . .
Au1 Au 0.34169(2) 0.94536(2) 0.32412(2) 0.02370(3) Uani 1 1 d . . . . .
N1 N 0.8256(2) 0.02477(15) 0.10044(14) 0.0267(4) Uani 1 1 d . . . . .
P1 P 0.34759(7) 1.12085(5) 0.42330(4) 0.02184(12) Uani 1 1 d . . . . .
S1 S 0.56977(7) -0.10058(5) 0.12140(4) 0.02861(13) Uani 1 1 d . . . . .

loop_
_atom_site_aniso_label
_atom_site_aniso_U_11
_atom_site_aniso_U_22
_atom_site_aniso_U_33
_atom_site_aniso_U_23
_atom_site_aniso_U_13
_atom_site_aniso_U_12
C1 0.0268(11) 0.0253(11) 0.0225(11) 0.0118(9) 0.0063(9) 0.0122(9)
C2 0.0329(13) 0.0310(13) 0.0257(12) 0.0098(10) 0.0026(10) 0.0136(10)
C3 0.0332(14) 0.0513(17) 0.0266(13) 0.0170(12) 0.0022(11) 0.0204(12)
C4 0.0387(14) 0.0470(16) 0.0371(14) 0.0287(13) 0.0143(12) 0.0261(13)
C5 0.0378(14) 0.0271(12) 0.0406(15) 0.0183(11) 0.0089(12) 0.0144(11)
C6 0.0359(13) 0.0238(12) 0.0292(13) 0.0095(10) -0.0015(10) 0.0110(10)
C7 0.0211(11) 0.0212(10) 0.0228(11) 0.0080(9) 0.0013(9) 0.0038(8)
C8 0.0392(15) 0.0399(15) 0.0470(16) 0.0265(13) 0.0194(13) 0.0224(12)
C9 0.0404(16) 0.0421(16) 0.0521(18) 0.0237(14) 0.0256(14) 0.0190(13)
C10 0.0306(13) 0.0396(15) 0.0313(14) 0.0156(12) 0.0063(11) -0.0004(11)
C11 0.0442(17) 0.072(2) 0.0467(17) 0.0432(17) 0.0102(14) 0.0232(16)
C12 0.0410(16) 0.0629(19) 0.0483(17) 0.0384(16) 0.0161(13) 0.0318(15)
C13 0.0238(11) 0.0211(11) 0.0303(12) 0.0118(9) 0.0045(9) 0.0105(9)
C14 0.0286(13) 0.0366(14) 0.0304(13) 0.0157(11) 0.0056(10) 0.0066(11)
C15 0.0364(15) 0.0381(15) 0.0364(15) 0.0150(12) -0.0047(12) 0.0047(12)
C16 0.0226(12) 0.0326(14) 0.0600(19) 0.0237(13) 0.0044(12) 0.0068(10)
C17 0.0314(15) 0.0530(18) 0.060(2) 0.0280(16) 0.0220(14) 0.0133(13)
C18 0.0338(14) 0.0430(15) 0.0320(14) 0.0140(12) 0.0119(11) 0.0125(12)
C19 0.0254(11) 0.0245(11) 0.0305(12) 0.0155(10) 0.0087(10) 0.0111(9)
C20 0.0210(11) 0.0229(11) 0.0266(12) 0.0109(9) 0.0025(9) 0.0058(9)
C21 0.0232(11) 0.0199(10) 0.0230(11) 0.0083(9) 0.0032(9) 0.0081(9)
C22 0.0188(10) 0.0181(10) 0.0242(11) 0.0079(8) 0.0000(8) 0.0025(8)
C23 0.0168(10) 0.0181(10) 0.0224(10) 0.0078(8) 0.0006(8) 0.0040(8)
C24 0.0174(10) 0.0163(9) 0.0216(10) 0.0073(8) 0.0014(8) 0.0031(8)
C25 0.0164(10) 0.0195(10) 0.0293(12) 0.0094(9) -0.0010(9) 0.0017(8)
C26 0.0178(10) 0.0241(11) 0.0316(12) 0.0115(10) 0.0021(9) 0.0073(9)
C27 0.0161(10) 0.0145(9) 0.0314(12) 0.0079(9) -0.0013(9) 0.0025(8)
C28 0.0272(12) 0.0196(11) 0.0373(14) 0.0053(10) -0.0112(10) 0.0053(9)
C29 0.0536(18) 0.0400(16) 0.0313(14) 0.0105(12) -0.0066(13) 0.0103(14)
C30 0.0181(11) 0.0201(11) 0.0485(15) 0.0156(11) 0.0069(10) 0.0036(9)
C31 0.0386(15) 0.0356(14) 0.0395(15) 0.0190(12) 0.0157(12) 0.0149(12)
C32 0.0179(10) 0.0161(9) 0.0214(10) 0.0069(8) 0.0022(8) 0.0047(8)
C33 0.0194(10) 0.0150(9) 0.0227(11) 0.0068(8) 0.0012(8) 0.0035(8)
C34 0.0178(10) 0.0168(10) 0.0291(12) 0.0077(9) -0.0002(9) 0.0041(8)
C35 0.0217(10) 0.0150(9) 0.0241(11) 0.0073(8) 0.0019(9) 0.0043(8)
C36 0.0216(11) 0.0156(10) 0.0317(12) 0.0084(9) 0.0045(9) 0.0024(8)
C37 0.0185(10) 0.0181(10) 0.0280(12) 0.0070(9) 0.0045(9) 0.0032(8)
C38 0.0233(11) 0.0163(10) 0.0248(11) 0.0081(8) 0.0028(9) 0.0033(8)
C39 0.0254(11) 0.0157(10) 0.0305(12) 0.0078(9) -0.0024(9) 0.0042(9)
C40 0.0250(12) 0.0223(12) 0.0595(18) 0.0150(12) -0.0009(12) 0.0059(10)
C41 0.0351(14) 0.0285(13) 0.0508(17) 0.0116(12) 0.0005(12) 0.0170(11)
C42 0.0526(17) 0.0243(12) 0.0391(15) 0.0146(11) 0.0032(13) 0.0189(12)
C43 0.0488(16) 0.0211(12) 0.0367(14) 0.0162(11) 0.0070(12) 0.0092(11)
C44 0.0322(12) 0.0214(11) 0.0263(12) 0.0111(9) 0.0051(10) 0.0085(9)
Au1 0.02741(5) 0.01935(4) 0.02675(5) 0.00979(3) 0.00601(3) 0.01052(3)
N1 0.0226(10) 0.0162(9) 0.0409(12) 0.0119(8) 0.0010(8) 0.0048(7)
P1 0.0251(3) 0.0207(3) 0.0227(3) 0.0097(2) 0.0041(2) 0.0107(2)
S1 0.0306(3) 0.0221(3) 0.0391(3) 0.0183(3) 0.0128(3) 0.0076(2)

loop_
_atom_type_symbol
_atom_type_description
_atom_type_scat_dispersion_real
_atom_type_scat_dispersion_imag
_atom_type_scat_source
C C 0.0033 0.0016 'International Tables Vol C Tables 4.2.6.8 and 6.1.1.4'
H H 0.0000 0.0000 'International Tables Vol C Tables 4.2.6.8 and 6.1.1.4'
Au Au -2.0133 8.8022 'International Tables Vol C Tables 4.2.6.8 and 6.1.1.4'
N N 0.0061 0.0033 'International Tables Vol C Tables 4.2.6.8 and 6.1.1.4'
P P 0.1023 0.0942 'International Tables Vol C Tables 4.2.6.8 and 6.1.1.4'
S S 0.1246 0.1234 'International Tables Vol C Tables 4.2.6.8 and 6.1.1.4'

loop_
_geom_angle_atom_site_label_1
_geom_angle_atom_site_label_2
_geom_angle_atom_site_label_3
_geom_angle
_geom_angle_site_symmetry_1
_geom_angle_site_symmetry_3
_geom_angle_publ_flag
C6 C1 C2 119.7(2) . . ?
C6 C1 P1 120.56(18) . . ?
C2 C1 P1 119.77(18) . . ?
C3 C2 C1 119.4(2) . . ?
C3 C2 H2 120.3 . . ?
C1 C2 H2 120.3 . . ?
C4 C3 C2 120.4(2) . . ?
C4 C3 H3 119.8 . . ?
C2 C3 H3 119.8 . . ?
C5 C4 C3 120.7(2) . . ?
C5 C4 H4 119.7 . . ?
C3 C4 H4 119.7 . . ?
C4 C5 C6 119.5(2) . . ?
C4 C5 H5 120.3 . . ?
C6 C5 H5 120.3 . . ?
C1 C6 C5 120.3(2) . . ?
C1 C6 H6 119.8 . . ?
C5 C6 H6 119.8 . . ?
C8 C7 C12 118.6(2) . . ?
C8 C7 P1 122.87(18) . . ?
C12 C7 P1 118.49(19) . . ?
C7 C8 C9 120.2(2) . . ?
C7 C8 H8 119.9 . . ?
C9 C8 H8 119.9 . . ?
C10 C9 C8 120.8(3) . . ?
C10 C9 H9 119.6 . . ?
C8 C9 H9 119.6 . . ?
C9 C10 C11 119.7(3) . . ?
C9 C10 H10 120.2 . . ?
C11 C10 H10 120.2 . . ?
C10 C11 C12 120.2(3) . . ?
C10 C11 H11 119.9 . . ?
C12 C11 H11 119.9 . . ?
C7 C12 C11 120.5(3) . . ?
C7 C12 H12 119.7 . . ?
C11 C12 H12 119.7 . . ?
C18 C13 C14 119.5(2) . . ?
C18 C13 P1 117.27(19) . . ?
C14 C13 P1 123.20(19) . . ?
C13 C14 C15 119.8(2) . . ?
C13 C14 H14 120.1 . . ?
C15 C14 H14 120.1 . . ?
C16 C15 C14 120.7(3) . . ?
C16 C15 H15 119.7 . . ?
C14 C15 H15 119.7 . . ?
C15 C16 C17 119.9(3) . . ?
C15 C16 H16 120.1 . . ?
C17 C16 H16 120.1 . . ?
C16 C17 C18 120.5(3) . . ?
C16 C17 H17 119.8 . . ?
C18 C17 H17 119.8 . . ?
C13 C18 C17 119.6(3) . . ?
C13 C18 H18 120.2 . . ?
C17 C18 H18 120.2 . . ?
C20 C19 Au1 168.0(2) . . ?
C19 C20 C21 174.0(3) . . ?
C22 C21 C26 119.23(19) . . ?
C22 C21 C20 121.1(2) . . ?
C26 C21 C20 119.6(2) . . ?
C23 C22 C21 119.5(2) . . ?
C23 C22 H22 120.3 . . ?
C21 C22 H22 120.3 . . ?
C22 C23 C24 120.49(19) . . ?
C22 C23 C27 128.85(19) . . ?
C24 C23 C27 110.65(18) . . ?
C25 C24 C23 120.50(19) . . ?
C25 C24 C32 130.92(19) . . ?
C23 C24 C32 108.58(18) . . ?
C26 C25 C24 119.0(2) . . ?
C26 C25 H25 120.5 . . ?
C24 C25 H25 120.5 . . ?
C25 C26 C21 121.2(2) . . ?
C25 C26 H26 119.4 . . ?
C21 C26 H26 119.4 . . ?
C33 C27 C23 101.28(16) . . ?
C33 C27 C30 111.53(18) . . ?
C23 C27 C30 111.58(18) . . ?
C33 C27 C28 111.15(19) . . ?
C23 C27 C28 111.62(19) . . ?
C30 C27 C28 109.50(19) . . ?
C29 C28 C27 114.4(2) . . ?
C29 C28 H28A 108.7 . . ?
C27 C28 H28A 108.7 . . ?
C29 C28 H28B 108.7 . . ?
C27 C28 H28B 108.7 . . ?
H28A C28 H28B 107.6 . . ?
C28 C29 H29A 109.5 . . ?
C28 C29 H29B 109.5 . . ?
H29A C29 H29B 109.5 . . ?
C28 C29 H29C 109.5 . . ?
H29A C29 H29C 109.5 . . ?
H29B C29 H29C 109.5 . . ?
C31 C30 C27 115.16(19) . . ?
C31 C30 H30A 108.5 . . ?
C27 C30 H30A 108.5 . . ?
C31 C30 H30B 108.5 . . ?
C27 C30 H30B 108.5 . . ?
H30A C30 H30B 107.5 . . ?
C30 C31 H31A 109.5 . . ?
C30 C31 H31B 109.5 . . ?
H31A C31 H31B 109.5 . . ?
C30 C31 H31C 109.5 . . ?
H31A C31 H31C 109.5 . . ?
H31B C31 H31C 109.5 . . ?
C37 C32 C33 120.81(19) . . ?
C37 C32 C24 130.7(2) . . ?
C33 C32 C24 108.48(18) . . ?
C34 C33 C32 120.55(19) . . ?
C34 C33 C27 128.54(19) . . ?
C32 C33 C27 110.89(18) . . ?
C33 C34 C35 119.1(2) . . ?
C33 C34 H34 120.5 . . ?
C35 C34 H34 120.5 . . ?
C36 C35 C34 119.7(2) . . ?
C36 C35 C38 120.38(19) . . ?
C34 C35 C38 119.93(19) . . ?
C37 C36 C35 121.2(2) . . ?
C37 C36 H36 119.4 . . ?
C35 C36 H36 119.4 . . ?
C32 C37 C36 118.6(2) . . ?
C32 C37 H37 120.7 . . ?
C36 C37 H37 120.7 . . ?
N1 C38 C35 124.3(2) . . ?
N1 C38 S1 116.03(16) . . ?
C35 C38 S1 119.71(17) . . ?
N1 C39 C40 125.3(2) . . ?
N1 C39 C44 115.3(2) . . ?
C40 C39 C44 119.5(2) . . ?
C41 C40 C39 119.1(2) . . ?
C41 C40 H40 120.5 . . ?
C39 C40 H40 120.5 . . ?
C40 C41 C42 120.9(2) . . ?
C40 C41 H41 119.5 . . ?
C42 C41 H41 119.5 . . ?
C43 C42 C41 121.0(2) . . ?
C43 C42 H42 119.5 . . ?
C41 C42 H42 119.5 . . ?
C42 C43 C44 118.4(2) . . ?
C42 C43 H43 120.8 . . ?
C44 C43 H43 120.8 . . ?
C43 C44 C39 121.0(2) . . ?
C43 C44 S1 129.6(2) . . ?
C39 C44 S1 109.33(16) . . ?
C19 Au1 P1 172.51(7) . . ?
C38 N1 C39 110.37(19) . . ?
C7 P1 C1 106.60(10) . . ?
C7 P1 C13 106.51(11) . . ?
C1 P1 C13 102.74(11) . . ?
C7 P1 Au1 111.90(7) . . ?
C1 P1 Au1 117.44(8) . . ?
C13 P1 Au1 110.76(7) . . ?
C44 S1 C38 88.99(11) . . ?

loop_
_geom_bond_atom_site_label_1
_geom_bond_atom_site_label_2
_geom_bond_distance
_geom_bond_site_symmetry_2
_geom_bond_publ_flag
C1 C6 1.387(3) . ?
C1 C2 1.396(3) . ?
C1 P1 1.817(2) . ?
C2 C3 1.386(3) . ?
C2 H2 0.9500 . ?
C3 C4 1.381(4) . ?
C3 H3 0.9500 . ?
C4 C5 1.374(4) . ?
C4 H4 0.9500 . ?
C5 C6 1.395(3) . ?
C5 H5 0.9500 . ?
C6 H6 0.9500 . ?
C7 C8 1.382(3) . ?
C7 C12 1.384(3) . ?
C7 P1 1.816(2) . ?
C8 C9 1.388(4) . ?
C8 H8 0.9500 . ?
C9 C10 1.363(4) . ?
C9 H9 0.9500 . ?
C10 C11 1.370(4) . ?
C10 H10 0.9500 . ?
C11 C12 1.388(4) . ?
C11 H11 0.9500 . ?
C12 H12 0.9500 . ?
C13 C18 1.385(4) . ?
C13 C14 1.387(3) . ?
C13 P1 1.821(2) . ?
C14 C15 1.394(4) . ?
C14 H14 0.9500 . ?
C15 C16 1.363(4) . ?
C15 H15 0.9500 . ?
C16 C17 1.373(4) . ?
C16 H16 0.9500 . ?
C17 C18 1.398(4) . ?
C17 H17 0.9500 . ?
C18 H18 0.9500 . ?
C19 C20 1.202(3) . ?
C19 Au1 1.996(2) . ?
C20 C21 1.439(3) . ?
C21 C22 1.405(3) . ?
C21 C26 1.407(3) . ?
C22 C23 1.377(3) . ?
C22 H22 0.9500 . ?
C23 C24 1.405(3) . ?
C23 C27 1.524(3) . ?
C24 C25 1.388(3) . ?
C24 C32 1.462(3) . ?
C25 C26 1.379(3) . ?
C25 H25 0.9500 . ?
C26 H26 0.9500 . ?
C27 C33 1.523(3) . ?
C27 C30 1.544(3) . ?
C27 C28 1.546(3) . ?
C28 C29 1.511(4) . ?
C28 H28A 0.9900 . ?
C28 H28B 0.9900 . ?
C29 H29A 0.9800 . ?
C29 H29B 0.9800 . ?
C29 H29C 0.9800 . ?
C30 C31 1.518(4) . ?
C30 H30A 0.9900 . ?
C30 H30B 0.9900 . ?
C31 H31A 0.9800 . ?
C31 H31B 0.9800 . ?
C31 H31C 0.9800 . ?
C32 C37 1.383(3) . ?
C32 C33 1.403(3) . ?
C33 C34 1.379(3) . ?
C34 C35 1.406(3) . ?
C34 H34 0.9500 . ?
C35 C36 1.396(3) . ?
C35 C38 1.465(3) . ?
C36 C37 1.390(3) . ?
C36 H36 0.9500 . ?
C37 H37 0.9500 . ?
C38 N1 1.297(3) . ?
C38 S1 1.753(2) . ?
C39 N1 1.393(3) . ?
C39 C40 1.394(3) . ?
C39 C44 1.403(3) . ?
C40 C41 1.377(3) . ?
C40 H40 0.9500 . ?
C41 C42 1.395(4) . ?
C41 H41 0.9500 . ?
C42 C43 1.368(4) . ?
C42 H42 0.9500 . ?
C43 C44 1.398(3) . ?
C43 H43 0.9500 . ?
C44 S1 1.733(2) . ?
Au1 P1 2.2684(6) . ?

loop_
_geom_torsion_atom_site_label_1
_geom_torsion_atom_site_label_2
_geom_torsion_atom_site_label_3
_geom_torsion_atom_site_label_4
_geom_torsion
_geom_torsion_site_symmetry_1
_geom_torsion_site_symmetry_2
_geom_torsion_site_symmetry_3
_geom_torsion_site_symmetry_4
_geom_torsion_publ_flag
C6 C1 C2 C3 0.0(4) . . . . ?
P1 C1 C2 C3 -178.89(19) . . . . ?
C1 C2 C3 C4 -0.1(4) . . . . ?
C2 C3 C4 C5 -0.1(4) . . . . ?
C3 C4 C5 C6 0.4(4) . . . . ?
C2 C1 C6 C5 0.3(4) . . . . ?
P1 C1 C6 C5 179.2(2) . . . . ?
C4 C5 C6 C1 -0.5(4) . . . . ?
C12 C7 C8 C9 1.1(4) . . . . ?
P1 C7 C8 C9 179.1(2) . . . . ?
C7 C8 C9 C10 -0.4(5) . . . . ?
C8 C9 C10 C11 0.5(5) . . . . ?
C9 C10 C11 C12 -1.4(5) . . . . ?
C8 C7 C12 C11 -2.0(4) . . . . ?
P1 C7 C12 C11 180.0(2) . . . . ?
C10 C11 C12 C7 2.1(5) . . . . ?
C18 C13 C14 C15 1.1(4) . . . . ?
P1 C13 C14 C15 -176.7(2) . . . . ?
C13 C14 C15 C16 0.7(4) . . . . ?
C14 C15 C16 C17 -1.7(4) . . . . ?
C15 C16 C17 C18 0.9(4) . . . . ?
C14 C13 C18 C17 -1.9(4) . . . . ?
P1 C13 C18 C17 176.0(2) . . . . ?
C16 C17 C18 C13 0.9(4) . . . . ?
C26 C21 C22 C23 -0.8(3) . . . . ?
C20 C21 C22 C23 176.3(2) . . . . ?
C21 C22 C23 C24 -1.5(3) . . . . ?
C21 C22 C23 C27 177.9(2) . . . . ?
C22 C23 C24 C25 2.8(3) . . . . ?
C27 C23 C24 C25 -176.7(2) . . . . ?
C22 C23 C24 C32 -176.9(2) . . . . ?
C27 C23 C24 C32 3.6(3) . . . . ?
C23 C24 C25 C26 -1.7(3) . . . . ?
C32 C24 C25 C26 177.9(2) . . . . ?
C24 C25 C26 C21 -0.7(4) . . . . ?
C22 C21 C26 C25 2.0(4) . . . . ?
C20 C21 C26 C25 -175.2(2) . . . . ?
C22 C23 C27 C33 177.9(2) . . . . ?
C24 C23 C27 C33 -2.6(2) . . . . ?
C22 C23 C27 C30 -63.3(3) . . . . ?
C24 C23 C27 C30 116.1(2) . . . . ?
C22 C23 C27 C28 59.6(3) . . . . ?
C24 C23 C27 C28 -121.0(2) . . . . ?
C33 C27 C28 C29 -56.0(3) . . . . ?
C23 C27 C28 C29 56.2(3) . . . . ?
C30 C27 C28 C29 -179.7(2) . . . . ?
C33 C27 C30 C31 63.6(2) . . . . ?
C23 C27 C30 C31 -48.9(3) . . . . ?
C28 C27 C30 C31 -172.96(19) . . . . ?
C25 C24 C32 C37 -4.6(4) . . . . ?
C23 C24 C32 C37 175.0(2) . . . . ?
C25 C24 C32 C33 177.3(2) . . . . ?
C23 C24 C32 C33 -3.1(3) . . . . ?
C37 C32 C33 C34 1.8(3) . . . . ?
C24 C32 C33 C34 -179.9(2) . . . . ?
C37 C32 C33 C27 -176.9(2) . . . . ?
C24 C32 C33 C27 1.4(3) . . . . ?
C23 C27 C33 C34 -177.9(2) . . . . ?
C30 C27 C33 C34 63.3(3) . . . . ?
C28 C27 C33 C34 -59.2(3) . . . . ?
C23 C27 C33 C32 0.7(2) . . . . ?
C30 C27 C33 C32 -118.1(2) . . . . ?
C28 C27 C33 C32 119.4(2) . . . . ?
C32 C33 C34 C35 -2.3(3) . . . . ?
C27 C33 C34 C35 176.1(2) . . . . ?
C33 C34 C35 C36 0.7(3) . . . . ?
C33 C34 C35 C38 -179.4(2) . . . . ?
C34 C35 C36 C37 1.3(4) . . . . ?
C38 C35 C36 C37 -178.6(2) . . . . ?
C33 C32 C37 C36 0.3(3) . . . . ?
C24 C32 C37 C36 -177.6(2) . . . . ?
C35 C36 C37 C32 -1.8(4) . . . . ?
C36 C35 C38 N1 159.2(2) . . . . ?
C34 C35 C38 N1 -20.7(4) . . . . ?
C36 C35 C38 S1 -21.3(3) . . . . ?
C34 C35 C38 S1 158.83(18) . . . . ?
N1 C39 C40 C41 178.8(3) . . . . ?
C44 C39 C40 C41 -1.5(4) . . . . ?
C39 C40 C41 C42 2.1(4) . . . . ?
C40 C41 C42 C43 -0.7(4) . . . . ?
C41 C42 C43 C44 -1.3(4) . . . . ?
C42 C43 C44 C39 1.9(4) . . . . ?
C42 C43 C44 S1 -178.7(2) . . . . ?
N1 C39 C44 C43 179.2(2) . . . . ?
C40 C39 C44 C43 -0.5(4) . . . . ?
N1 C39 C44 S1 -0.3(3) . . . . ?
C40 C39 C44 S1 -180.0(2) . . . . ?
C35 C38 N1 C39 -179.6(2) . . . . ?
S1 C38 N1 C39 0.9(3) . . . . ?
C40 C39 N1 C38 179.3(2) . . . . ?
C44 C39 N1 C38 -0.4(3) . . . . ?
C8 C7 P1 C1 2.0(2) . . . . ?
C12 C7 P1 C1 179.9(2) . . . . ?
C8 C7 P1 C13 111.2(2) . . . . ?
C12 C7 P1 C13 -70.9(2) . . . . ?
C8 C7 P1 Au1 -127.7(2) . . . . ?
C12 C7 P1 Au1 50.3(2) . . . . ?
C6 C1 P1 C7 76.5(2) . . . . ?
C2 C1 P1 C7 -104.6(2) . . . . ?
C6 C1 P1 C13 -35.3(2) . . . . ?
C2 C1 P1 C13 143.6(2) . . . . ?
C6 C1 P1 Au1 -157.09(18) . . . . ?
C2 C1 P1 Au1 21.8(2) . . . . ?
C18 C13 P1 C7 172.61(19) . . . . ?
C14 C13 P1 C7 -9.6(2) . . . . ?
C18 C13 P1 C1 -75.5(2) . . . . ?
C14 C13 P1 C1 102.3(2) . . . . ?
C18 C13 P1 Au1 50.7(2) . . . . ?
C14 C13 P1 Au1 -131.51(19) . . . . ?
C43 C44 S1 C38 -178.8(3) . . . . ?
C39 C44 S1 C38 0.64(18) . . . . ?
N1 C38 S1 C44 -0.9(2) . . . . ?
C35 C38 S1 C44 179.51(19) . . . . ?
